data_7200393
loop_
_publ_author_name
'Arthur, Richard J.'
'Coogan, Michael P.'
'Casadesus, Meritxell'
'Haigh, Robert'
'Headspith, D. A.'
'Francesconi, M. Grazia'
'Laye, Rebecca H.'

_publ_section_title
;
 Stereostructural behaviour of N--N atropisomers: Two conglomerate
 crystallisations and a crystallisation-induced deracemisation
;
_journal_coden_ASTM CRECF4
_journal_issue 4
_journal_name_full CrystEngComm
_journal_page_first 610
_journal_page_last 619
_journal_paper_doi 10.1039/b814424a
_journal_volume 11
_journal_year 2009
_chemical_formula_moiety 'C28 H18 N4 O2'
_chemical_formula_sum 'C28 H18 N4 O2'
_chemical_formula_weight 442.46
_chemical_name_common 2,2'-Diphenyl-3,3-biquinazoline-4,4-dione
_chemical_name_systematic
;
2,2'-Diphenyl-3,3-biquinazoline-4,4-dione
;
_space_group_IT_number 61
_symmetry_cell_setting orthorhombic
_symmetry_space_group_name_Hall '-P 2ac 2ab'
_symmetry_space_group_name_H-M 'P b c a'
_atom_sites_solution_hydrogens geom
_atom_sites_solution_primary direct
_atom_sites_solution_secondary difmap
_audit_creation_method 'WinGX-Routine XCAD4'
_cell_angle_alpha 90.00
_cell_angle_beta 90.00
_cell_angle_gamma 90.00
_cell_formula_units_Z 8
_cell_length_a 15.979(3)
_cell_length_b 14.653(3)
_cell_length_c 18.466(4)
_cell_measurement_reflns_used 4483
_cell_measurement_temperature 173(2)
_cell_measurement_theta_max 25.3
_cell_measurement_theta_min 2.2
_cell_volume 4323.6(15)
_computing_structure_refinement 'SHELXL-97 (Sheldrick, 1997)'
_computing_structure_solution 'SHELXS-97 (Sheldrick, 1990)'
_diffrn_ambient_temperature 173(2)
_diffrn_measured_fraction_theta_full 0.986
_diffrn_measured_fraction_theta_max 0.986
_diffrn_measurement_device_type 'Enraf Nonius TurboCAD4'
_diffrn_measurement_method 'non-profiled omega scans'
_diffrn_radiation_monochromator graphite
_diffrn_radiation_source 'fine-focus sealed tube'
_diffrn_radiation_type MoK\a
_diffrn_radiation_wavelength 0.71073
_diffrn_reflns_av_R_equivalents 0.0000
_diffrn_reflns_av_sigmaI/netI 0.0649
_diffrn_reflns_limit_h_max 19
_diffrn_reflns_limit_h_min 0
_diffrn_reflns_limit_k_max 17
_diffrn_reflns_limit_k_min 0
_diffrn_reflns_limit_l_max 22
_diffrn_reflns_limit_l_min 0
_diffrn_reflns_number 3899
_diffrn_reflns_theta_full 25.35
_diffrn_reflns_theta_max 25.35
_diffrn_reflns_theta_min 2.18
_diffrn_standards_decay_% 1
_diffrn_standards_interval_time 120
_diffrn_standards_number 3
_exptl_absorpt_coefficient_mu 0.088
_exptl_absorpt_correction_T_max 0.9825
_exptl_absorpt_correction_T_min 0.7451
_exptl_absorpt_correction_type refdelf
_exptl_absorpt_process_details
;
Walker, N. & Stuart, D (1983) Acta. Cryst. A39, 158-166
;
_exptl_crystal_colour colourless
_exptl_crystal_density_diffrn 1.359
_exptl_crystal_density_meas ?
_exptl_crystal_density_method .
_exptl_crystal_description block
_exptl_crystal_F_000 1840
_exptl_crystal_size_max 0.29
_exptl_crystal_size_mid 0.2
_exptl_crystal_size_min 0.16
_refine_diff_density_max 0.172
_refine_diff_density_min -0.201
_refine_diff_density_rms 0.038
_refine_ls_extinction_method none
_refine_ls_goodness_of_fit_ref 0.852
_refine_ls_hydrogen_treatment constr
_refine_ls_matrix_type full
_refine_ls_number_parameters 307
_refine_ls_number_reflns 3899
_refine_ls_number_restraints 0
_refine_ls_restrained_S_all 0.852
_refine_ls_R_factor_all 0.1221
_refine_ls_R_factor_gt 0.0423
_refine_ls_shift/su_max 0.016
_refine_ls_shift/su_mean 0.002
_refine_ls_structure_factor_coef Fsqd
_refine_ls_weighting_details 'calc w=1/[\s^2^(Fo^2^)+(0.1000P)^2^+0.0000P] where P=(Fo^2^+2Fc^2^)/3'
_refine_ls_weighting_scheme calc
_refine_ls_wR_factor_gt 0.1201
_refine_ls_wR_factor_ref 0.1478
_reflns_number_gt 2174
_reflns_number_total 3899
_reflns_threshold_expression >2sigma(I)
_cod_data_source_file B814424A.txt
_cod_data_source_block C28H18N4O2
_cod_depositor_comments
;
 Replaced the incorrect bibliographical reference to the original
 publication with a proper one.

 Antanas Vaitkus,
 2019-09-18
;
_cod_original_sg_symbol_H-M Pbca
_cod_database_code 7200393

loop_
_symmetry_equiv_pos_as_xyz
'x, y, z'
'-x+1/2, -y, z+1/2'
'x+1/2, -y+1/2, -z'
'-x, y+1/2, -z+1/2'
'-x, -y, -z'
'x-1/2, y, -z-1/2'
'-x-1/2, y-1/2, z'
'x, -y-1/2, z-1/2'

loop_
_atom_site_label
_atom_site_type_symbol
_atom_site_fract_x
_atom_site_fract_y
_atom_site_fract_z
_atom_site_U_iso_or_equiv
_atom_site_adp_type
_atom_site_occupancy
_atom_site_symmetry_multiplicity
_atom_site_calc_flag
_atom_site_refinement_flags
_atom_site_disorder_assembly
_atom_site_disorder_group
O1 O 0.09219(10) 0.85543(11) 0.25956(9) 0.0373(4) Uani 1 1 d . . .
O2 O 0.14516(10) 0.64935(12) 0.26261(9) 0.0390(5) Uani 1 1 d . . .
N1 N 0.07768(10) 0.75862(12) 0.16348(9) 0.0258(4) Uani 1 1 d . . .
N2 N -0.04857(12) 0.73706(12) 0.10108(11) 0.0353(5) Uani 1 1 d . . .
N3 N 0.16432(10) 0.74296(12) 0.16572(9) 0.0247(4) Uani 1 1 d . . .
N4 N 0.29490(12) 0.76659(13) 0.11051(12) 0.0374(5) Uani 1 1 d . . .
C1 C 0.02883(13) 0.71586(15) 0.11054(12) 0.0281(5) Uani 1 1 d . . .
C2 C -0.08553(14) 0.79950(16) 0.14836(14) 0.0331(6) Uani 1 1 d . . .
C3 C -0.17034(15) 0.82037(17) 0.13883(17) 0.0469(7) Uani 1 1 d . . .
H3 H -0.2005 0.7945 0.0995 0.056 Uiso 1 1 calc R . .
C4 C -0.20994(16) 0.87826(17) 0.18633(16) 0.0487(7) Uani 1 1 d . . .
H4 H -0.2676 0.8918 0.1796 0.058 Uiso 1 1 calc R . .
C5 C -0.16737(15) 0.91708(17) 0.24364(16) 0.0432(7) Uani 1 1 d . . .
H5 H -0.1956 0.9568 0.2762 0.052 Uiso 1 1 calc R . .
C6 C -0.08409(14) 0.89792(16) 0.25323(14) 0.0377(6) Uani 1 1 d . . .
H6 H -0.0545 0.9246 0.2925 0.045 Uiso 1 1 calc R . .
C7 C -0.04254(13) 0.83935(15) 0.20560(12) 0.0292(5) Uani 1 1 d . . .
C8 C 0.04634(14) 0.82067(15) 0.21488(12) 0.0276(5) Uani 1 1 d . . .
C9 C 0.06669(14) 0.64508(15) 0.06413(12) 0.0284(5) Uani 1 1 d . . .
C10 C 0.05744(17) 0.65155(18) -0.01050(13) 0.0436(7) Uani 1 1 d . . .
H10 H 0.0309 0.7035 -0.0310 0.052 Uiso 1 1 calc R . .
C11 C 0.08678(17) 0.5826(2) -0.05536(14) 0.0501(7) Uani 1 1 d . . .
H11 H 0.0818 0.5884 -0.1064 0.060 Uiso 1 1 calc R . .
C12 C 0.12302(16) 0.5060(2) -0.02606(15) 0.0486(7) Uani 1 1 d . . .
H12 H 0.1423 0.4585 -0.0568 0.058 Uiso 1 1 calc R . .
C13 C 0.13135(15) 0.49822(17) 0.04784(14) 0.0413(6) Uani 1 1 d . . .
H13 H 0.1559 0.4450 0.0681 0.050 Uiso 1 1 calc R . .
C14 C 0.10427(14) 0.56739(16) 0.09256(13) 0.0325(6) Uani 1 1 d . . .
H14 H 0.1114 0.5619 0.1435 0.039 Uiso 1 1 calc R . .
C15 C 0.21618(14) 0.78580(15) 0.11478(12) 0.0296(5) Uani 1 1 d . . .
C16 C 0.32897(14) 0.70514(15) 0.15975(14) 0.0350(6) Uani 1 1 d . . .
C17 C 0.41464(15) 0.68380(18) 0.15412(18) 0.0511(8) Uani 1 1 d . . .
H17 H 0.4478 0.7106 0.1171 0.061 Uiso 1 1 calc R . .
C18 C 0.45015(16) 0.62363(18) 0.20277(18) 0.0548(8) Uani 1 1 d . . .
H18 H 0.5078 0.6087 0.1985 0.066 Uiso 1 1 calc R . .
C19 C 0.40352(16) 0.58477(17) 0.25746(17) 0.0468(7) Uani 1 1 d . . .
H19 H 0.4290 0.5439 0.2907 0.056 Uiso 1 1 calc R . .
C20 C 0.32056(15) 0.60539(16) 0.26358(14) 0.0379(6) Uani 1 1 d . . .
H20 H 0.2884 0.5790 0.3015 0.045 Uiso 1 1 calc R . .
C21 C 0.28255(13) 0.66492(15) 0.21471(13) 0.0304(6) Uani 1 1 d . . .
C22 C 0.19316(13) 0.68331(15) 0.21954(12) 0.0274(5) Uani 1 1 d . . .
C23 C 0.17822(14) 0.85087(15) 0.06293(12) 0.0320(6) Uani 1 1 d . . .
C24 C 0.18588(18) 0.83221(19) -0.01028(14) 0.0472(7) Uani 1 1 d . . .
H24 H 0.2131 0.7779 -0.0255 0.057 Uiso 1 1 calc R . .
C25 C 0.1543(2) 0.8918(2) -0.06126(16) 0.0614(9) Uani 1 1 d . . .
H25 H 0.1592 0.8781 -0.1114 0.074 Uiso 1 1 calc R . .
C26 C 0.11608(19) 0.9706(2) -0.03960(17) 0.0607(9) Uani 1 1 d . . .
H26 H 0.0944 1.0116 -0.0748 0.073 Uiso 1 1 calc R . .
C27 C 0.10885(18) 0.9909(2) 0.03282(16) 0.0554(8) Uani 1 1 d . . .
H27 H 0.0828 1.0461 0.0476 0.066 Uiso 1 1 calc R . .
C28 C 0.13939(15) 0.93094(16) 0.08414(13) 0.0373(6) Uani 1 1 d . . .
H28 H 0.1337 0.9447 0.1342 0.045 Uiso 1 1 calc R . .

loop_
_atom_site_aniso_label
_atom_site_aniso_U_11
_atom_site_aniso_U_22
_atom_site_aniso_U_33
_atom_site_aniso_U_23
_atom_site_aniso_U_13
_atom_site_aniso_U_12
O1 0.0264(9) 0.0503(11) 0.0353(9) -0.0116(8) -0.0045(8) 0.0039(8)
O2 0.0283(9) 0.0560(12) 0.0328(9) 0.0129(9) 0.0016(8) 0.0038(8)
N1 0.0167(10) 0.0334(11) 0.0275(10) -0.0003(9) -0.0021(7) 0.0037(8)
N2 0.0284(11) 0.0307(11) 0.0469(13) 0.0009(10) -0.0126(9) 0.0031(9)
N3 0.0163(9) 0.0312(10) 0.0265(10) -0.0007(8) 0.0007(7) 0.0022(8)
N4 0.0291(11) 0.0310(11) 0.0522(13) -0.0010(10) 0.0125(10) -0.0013(9)
C1 0.0278(13) 0.0278(12) 0.0288(12) 0.0029(10) -0.0072(10) -0.0004(10)
C2 0.0233(12) 0.0251(12) 0.0508(15) 0.0042(12) -0.0052(11) 0.0023(10)
C3 0.0279(14) 0.0369(14) 0.076(2) -0.0021(14) -0.0163(14) 0.0013(11)
C4 0.0204(13) 0.0380(15) 0.088(2) 0.0051(16) -0.0014(14) 0.0054(12)
C5 0.0287(14) 0.0332(14) 0.0677(19) 0.0019(13) 0.0086(13) 0.0059(12)
C6 0.0270(13) 0.0374(15) 0.0488(15) -0.0008(12) 0.0044(11) 0.0046(11)
C7 0.0226(12) 0.0286(13) 0.0364(13) 0.0041(10) -0.0016(10) 0.0027(10)
C8 0.0242(12) 0.0311(12) 0.0274(12) 0.0003(10) 0.0016(10) 0.0009(10)
C9 0.0260(12) 0.0294(12) 0.0297(12) -0.0014(11) -0.0030(10) -0.0024(10)
C10 0.0544(17) 0.0457(16) 0.0306(13) 0.0002(12) -0.0094(13) 0.0025(13)
C11 0.0581(19) 0.0626(19) 0.0294(14) -0.0066(14) -0.0003(13) -0.0088(15)
C12 0.0404(16) 0.0579(18) 0.0475(16) -0.0208(15) 0.0053(13) 0.0021(14)
C13 0.0361(14) 0.0373(14) 0.0506(16) -0.0056(13) -0.0012(12) 0.0070(12)
C14 0.0301(13) 0.0331(13) 0.0343(13) 0.0011(11) -0.0048(10) -0.0004(11)
C15 0.0309(13) 0.0265(12) 0.0316(13) -0.0029(10) 0.0066(10) -0.0004(10)
C16 0.0245(13) 0.0249(12) 0.0557(16) -0.0044(12) 0.0022(11) -0.0007(10)
C17 0.0232(14) 0.0386(15) 0.092(2) -0.0021(16) 0.0125(14) -0.0034(12)
C18 0.0225(14) 0.0390(16) 0.103(2) -0.0170(17) -0.0132(16) 0.0080(12)
C19 0.0335(15) 0.0313(14) 0.075(2) -0.0091(14) -0.0184(14) 0.0052(12)
C20 0.0315(14) 0.0323(14) 0.0498(16) -0.0026(12) -0.0118(12) 0.0018(11)
C21 0.0216(12) 0.0289(13) 0.0406(14) -0.0068(11) -0.0064(10) -0.0009(10)
C22 0.0247(12) 0.0327(13) 0.0249(12) -0.0021(10) -0.0022(10) 0.0016(10)
C23 0.0334(14) 0.0335(13) 0.0289(12) -0.0019(11) 0.0025(11) -0.0073(11)
C24 0.0598(18) 0.0503(17) 0.0316(14) -0.0062(13) 0.0115(13) -0.0039(14)
C25 0.073(2) 0.083(2) 0.0280(15) 0.0035(16) 0.0041(15) -0.0163(19)
C26 0.058(2) 0.077(2) 0.0468(18) 0.0302(17) -0.0036(15) -0.0056(17)
C27 0.067(2) 0.0447(16) 0.0543(18) 0.0132(15) -0.0018(15) 0.0095(15)
C28 0.0433(15) 0.0359(14) 0.0327(13) 0.0011(12) 0.0021(11) 0.0031(12)

loop_
_atom_type_symbol
_atom_type_description
_atom_type_scat_dispersion_real
_atom_type_scat_dispersion_imag
_atom_type_scat_source
C C 0.0033 0.0016 'International Tables Vol C Tables 4.2.6.8 and 6.1.1.4'
H H 0.0000 0.0000 'International Tables Vol C Tables 4.2.6.8 and 6.1.1.4'
N N 0.0061 0.0033 'International Tables Vol C Tables 4.2.6.8 and 6.1.1.4'
O O 0.0106 0.0060 'International Tables Vol C Tables 4.2.6.8 and 6.1.1.4'

loop_
_geom_angle_atom_site_label_1
_geom_angle_atom_site_label_2
_geom_angle_atom_site_label_3
_geom_angle
_geom_angle_site_symmetry_1
_geom_angle_site_symmetry_3
_geom_angle_publ_flag
C1 N1 N3 119.85(17) . . ?
C1 N1 C8 124.22(18) . . ?
N3 N1 C8 115.89(17) . . ?
C1 N2 C2 118.7(2) . . ?
C22 N3 C15 124.10(18) . . ?
C22 N3 N1 116.56(17) . . ?
C15 N3 N1 119.33(17) . . ?
C15 N4 C16 118.9(2) . . ?
N2 C1 N1 121.5(2) . . ?
N2 C1 C9 119.0(2) . . ?
N1 C1 C9 119.47(19) . . ?
C7 C2 N2 122.8(2) . . ?
C7 C2 C3 118.8(2) . . ?
N2 C2 C3 118.3(2) . . ?
C4 C3 C2 120.0(3) . . ?
C4 C3 H3 120.0 . . ?
C2 C3 H3 120.0 . . ?
C3 C4 C5 121.1(2) . . ?
C3 C4 H4 119.4 . . ?
C5 C4 H4 119.4 . . ?
C6 C5 C4 119.5(3) . . ?
C6 C5 H5 120.2 . . ?
C4 C5 H5 120.2 . . ?
C5 C6 C7 120.4(3) . . ?
C5 C6 H6 119.8 . . ?
C7 C6 H6 119.8 . . ?
C2 C7 C6 120.2(2) . . ?
C2 C7 C8 119.5(2) . . ?
C6 C7 C8 120.3(2) . . ?
O1 C8 N1 121.0(2) . . ?
O1 C8 C7 126.1(2) . . ?
N1 C8 C7 112.91(19) . . ?
C10 C9 C14 118.5(2) . . ?
C10 C9 C1 119.0(2) . . ?
C14 C9 C1 122.2(2) . . ?
C11 C10 C9 120.4(3) . . ?
C11 C10 H10 119.8 . . ?
C9 C10 H10 119.8 . . ?
C12 C11 C10 120.1(2) . . ?
C12 C11 H11 119.9 . . ?
C10 C11 H11 119.9 . . ?
C11 C12 C13 119.9(2) . . ?
C11 C12 H12 120.0 . . ?
C13 C12 H12 120.0 . . ?
C12 C13 C14 120.2(2) . . ?
C12 C13 H13 119.9 . . ?
C14 C13 H13 119.9 . . ?
C13 C14 C9 120.8(2) . . ?
C13 C14 H14 119.6 . . ?
C9 C14 H14 119.6 . . ?
N4 C15 N3 121.3(2) . . ?
N4 C15 C23 120.0(2) . . ?
N3 C15 C23 118.68(19) . . ?
C21 C16 N4 122.9(2) . . ?
C21 C16 C17 118.6(2) . . ?
N4 C16 C17 118.4(2) . . ?
C18 C17 C16 119.6(3) . . ?
C18 C17 H17 120.2 . . ?
C16 C17 H17 120.2 . . ?
C19 C18 C17 121.2(2) . . ?
C19 C18 H18 119.4 . . ?
C17 C18 H18 119.4 . . ?
C20 C19 C18 119.6(3) . . ?
C20 C19 H19 120.2 . . ?
C18 C19 H19 120.2 . . ?
C19 C20 C21 120.5(3) . . ?
C19 C20 H20 119.7 . . ?
C21 C20 H20 119.7 . . ?
C16 C21 C20 120.4(2) . . ?
C16 C21 C22 119.4(2) . . ?
C20 C21 C22 120.2(2) . . ?
O2 C22 N3 120.9(2) . . ?
O2 C22 C21 125.8(2) . . ?
N3 C22 C21 113.2(2) . . ?
C28 C23 C24 118.9(2) . . ?
C28 C23 C15 123.1(2) . . ?
C24 C23 C15 117.9(2) . . ?
C25 C24 C23 120.6(3) . . ?
C25 C24 H24 119.7 . . ?
C23 C24 H24 119.7 . . ?
C26 C25 C24 119.9(3) . . ?
C26 C25 H25 120.0 . . ?
C24 C25 H25 120.0 . . ?
C25 C26 C27 120.3(3) . . ?
C25 C26 H26 119.8 . . ?
C27 C26 H26 119.8 . . ?
C26 C27 C28 120.0(3) . . ?
C26 C27 H27 120.0 . . ?
C28 C27 H27 120.0 . . ?
C27 C28 C23 120.2(2) . . ?
C27 C28 H28 119.9 . . ?
C23 C28 H28 119.9 . . ?

loop_
_geom_bond_atom_site_label_1
_geom_bond_atom_site_label_2
_geom_bond_distance
_geom_bond_site_symmetry_2
_geom_bond_publ_flag
O1 C8 1.215(3) . ?
O2 C22 1.212(3) . ?
N1 C1 1.399(3) . ?
N1 N3 1.404(2) . ?
N1 C8 1.407(3) . ?
N2 C1 1.287(3) . ?
N2 C2 1.396(3) . ?
N3 C22 1.401(3) . ?
N3 C15 1.402(3) . ?
N4 C15 1.291(3) . ?
N4 C16 1.391(3) . ?
C1 C9 1.475(3) . ?
C2 C7 1.389(3) . ?
C2 C3 1.400(3) . ?
C3 C4 1.375(4) . ?
C3 H3 0.9500 . ?
C4 C5 1.381(4) . ?
C4 H4 0.9500 . ?
C5 C6 1.372(3) . ?
C5 H5 0.9500 . ?
C6 C7 1.397(3) . ?
C6 H6 0.9500 . ?
C7 C8 1.457(3) . ?
C9 C10 1.389(3) . ?
C9 C14 1.390(3) . ?
C10 C11 1.388(4) . ?
C10 H10 0.9500 . ?
C11 C12 1.374(4) . ?
C11 H11 0.9500 . ?
C12 C13 1.376(4) . ?
C12 H12 0.9500 . ?
C13 C14 1.377(3) . ?
C13 H13 0.9500 . ?
C14 H14 0.9500 . ?
C15 C23 1.481(3) . ?
C16 C21 1.388(3) . ?
C16 C17 1.408(3) . ?
C17 C18 1.381(4) . ?
C17 H17 0.9500 . ?
C18 C19 1.378(4) . ?
C18 H18 0.9500 . ?
C19 C20 1.364(3) . ?
C19 H19 0.9500 . ?
C20 C21 1.394(3) . ?
C20 H20 0.9500 . ?
C21 C22 1.456(3) . ?
C23 C28 1.384(3) . ?
C23 C24 1.385(3) . ?
C24 C25 1.380(4) . ?
C24 H24 0.9500 . ?
C25 C26 1.366(4) . ?
C25 H25 0.9500 . ?
C26 C27 1.375(4) . ?
C26 H26 0.9500 . ?
C27 C28 1.381(3) . ?
C27 H27 0.9500 . ?
C28 H28 0.9500 . ?

loop_
_geom_torsion_atom_site_label_1
_geom_torsion_atom_site_label_2
_geom_torsion_atom_site_label_3
_geom_torsion_atom_site_label_4
_geom_torsion
_geom_torsion_site_symmetry_1
_geom_torsion_site_symmetry_2
_geom_torsion_site_symmetry_3
_geom_torsion_site_symmetry_4
_geom_torsion_publ_flag
C1 N1 N3 C22 -103.2(2) . . . . ?
C8 N1 N3 C22 79.0(2) . . . . ?
C1 N1 N3 C15 76.0(2) . . . . ?
C8 N1 N3 C15 -101.8(2) . . . . ?
C2 N2 C1 N1 -4.6(3) . . . . ?
C2 N2 C1 C9 175.7(2) . . . . ?
N3 N1 C1 N2 -171.3(2) . . . . ?
C8 N1 C1 N2 6.3(3) . . . . ?
N3 N1 C1 C9 8.5(3) . . . . ?
C8 N1 C1 C9 -173.93(19) . . . . ?
C1 N2 C2 C7 -0.5(3) . . . . ?
C1 N2 C2 C3 -178.4(2) . . . . ?
C7 C2 C3 C4 -1.0(4) . . . . ?
N2 C2 C3 C4 177.0(2) . . . . ?
C2 C3 C4 C5 0.3(4) . . . . ?
C3 C4 C5 C6 0.3(4) . . . . ?
C4 C5 C6 C7 -0.2(4) . . . . ?
N2 C2 C7 C6 -176.8(2) . . . . ?
C3 C2 C7 C6 1.0(4) . . . . ?
N2 C2 C7 C8 4.1(3) . . . . ?
C3 C2 C7 C8 -178.0(2) . . . . ?
C5 C6 C7 C2 -0.5(4) . . . . ?
C5 C6 C7 C8 178.6(2) . . . . ?
C1 N1 C8 O1 179.9(2) . . . . ?
N3 N1 C8 O1 -2.4(3) . . . . ?
C1 N1 C8 C7 -2.5(3) . . . . ?
N3 N1 C8 C7 175.22(18) . . . . ?
C2 C7 C8 O1 175.0(2) . . . . ?
C6 C7 C8 O1 -4.1(4) . . . . ?
C2 C7 C8 N1 -2.5(3) . . . . ?
C6 C7 C8 N1 178.5(2) . . . . ?
N2 C1 C9 C10 50.3(3) . . . . ?
N1 C1 C9 C10 -129.4(2) . . . . ?
N2 C1 C9 C14 -123.2(2) . . . . ?
N1 C1 C9 C14 57.0(3) . . . . ?
C14 C9 C10 C11 -1.3(4) . . . . ?
C1 C9 C10 C11 -175.1(2) . . . . ?
C9 C10 C11 C12 2.0(4) . . . . ?
C10 C11 C12 C13 -0.9(4) . . . . ?
C11 C12 C13 C14 -0.7(4) . . . . ?
C12 C13 C14 C9 1.3(4) . . . . ?
C10 C9 C14 C13 -0.3(4) . . . . ?
C1 C9 C14 C13 173.3(2) . . . . ?
C16 N4 C15 N3 -2.9(3) . . . . ?
C16 N4 C15 C23 -179.9(2) . . . . ?
C22 N3 C15 N4 5.9(3) . . . . ?
N1 N3 C15 N4 -173.3(2) . . . . ?
C22 N3 C15 C23 -177.08(19) . . . . ?
N1 N3 C15 C23 3.7(3) . . . . ?
C15 N4 C16 C21 -1.6(3) . . . . ?
C15 N4 C16 C17 179.3(2) . . . . ?
C21 C16 C17 C18 0.2(4) . . . . ?
N4 C16 C17 C18 179.4(2) . . . . ?
C16 C17 C18 C19 -0.8(4) . . . . ?
C17 C18 C19 C20 0.5(4) . . . . ?
C18 C19 C20 C21 0.4(4) . . . . ?
N4 C16 C21 C20 -178.5(2) . . . . ?
C17 C16 C21 C20 0.6(3) . . . . ?
N4 C16 C21 C22 3.4(3) . . . . ?
C17 C16 C21 C22 -177.5(2) . . . . ?
C19 C20 C21 C16 -1.0(3) . . . . ?
C19 C20 C21 C22 177.1(2) . . . . ?
C15 N3 C22 O2 179.0(2) . . . . ?
N1 N3 C22 O2 -1.8(3) . . . . ?
C15 N3 C22 C21 -3.8(3) . . . . ?
N1 N3 C22 C21 175.36(18) . . . . ?
C16 C21 C22 O2 176.4(2) . . . . ?
C20 C21 C22 O2 -1.8(4) . . . . ?
C16 C21 C22 N3 -0.6(3) . . . . ?
C20 C21 C22 N3 -178.8(2) . . . . ?
N4 C15 C23 C28 -120.3(3) . . . . ?
N3 C15 C23 C28 62.6(3) . . . . ?
N4 C15 C23 C24 56.5(3) . . . . ?
N3 C15 C23 C24 -120.6(2) . . . . ?
C28 C23 C24 C25 -0.9(4) . . . . ?
C15 C23 C24 C25 -177.8(2) . . . . ?
C23 C24 C25 C26 0.8(4) . . . . ?
C24 C25 C26 C27 0.0(5) . . . . ?
C25 C26 C27 C28 -0.8(5) . . . . ?
C26 C27 C28 C23 0.8(4) . . . . ?
C24 C23 C28 C27 0.1(4) . . . . ?
C15 C23 C28 C27 176.8(2) . . . . ?

loop_
_cod_related_entry_id
_cod_related_entry_database
_cod_related_entry_code
1 ChemSpider 25940787
